data_7126662
loop_
_publ_author_name
'Mandal, Debdeep'
'Stein, Felix'
'Chandra, Shubhadeep'
'Neuman, Nicol\'as I'
'Sarkar, Pallavi'
'Das, Shubhajit'
'Kundu, Abhinanda'
'Sarkar, Arighna'
'Rawat, Hemant'
'Pati, Swapan K.'
'Chandrasekhar, Vadapalli'
'Sarkar, Biprajit'
'Jana, Anukul'

_publ_section_title
;
 Trisubstituted geminal diazaalkene derived transient 1,2-carbodications.
;
_journal_issue 59
_journal_name_full 'Chemical communications (Cambridge, England)'
_journal_page_first 8233
_journal_page_last 8236
_journal_paper_doi 10.1039/d0cc02807j
_journal_volume 56
_journal_year 2020
_chemical_formula_moiety 'C F3 O3 S, C20 H38 N3'
_chemical_formula_sum 'C21 H38 F3 N3 O3 S'
_chemical_formula_weight 469.60
_space_group_crystal_system monoclinic
_space_group_IT_number 14
_space_group_name_Hall '-P 2yn'
_space_group_name_H-M_alt 'P 1 21/n 1'
_atom_sites_solution_hydrogens geom
_atom_sites_solution_primary dual
_audit_creation_date 2018-12-19
_audit_creation_method
;
Olex2 1.2
(compiled 2018.05.29 svn.r3508 for OlexSys, GUI svn.r5506)
;
_audit_update_record
;
2019-09-06 deposited with the CCDC.	2020-06-08 downloaded from the CCDC.
;
_cell_angle_alpha 90
_cell_angle_beta 104.586(4)
_cell_angle_gamma 90
_cell_formula_units_Z 4
_cell_length_a 8.4819(3)
_cell_length_b 26.6123(7)
_cell_length_c 11.1305(4)
_cell_measurement_reflns_used 14096
_cell_measurement_temperature 119.99(10)
_cell_measurement_theta_max 28.7110
_cell_measurement_theta_min 2.9100
_cell_volume 2431.44(15)
_computing_cell_refinement 'CrysAlisPro 1.171.39.29d (Rigaku OD, 2017)'
_computing_data_collection 'CrysAlisPro 1.171.39.29d (Rigaku OD, 2017)'
_computing_data_reduction 'CrysAlisPro 1.171.39.29d (Rigaku OD, 2017)'
_computing_molecular_graphics 'Olex2 (Dolomanov et al., 2009)'
_computing_publication_material 'Olex2 (Dolomanov et al., 2009)'
_computing_structure_refinement 'ShelXL (Sheldrick, 2015)'
_computing_structure_solution 'ShelXT (Sheldrick, 2015)'
_diffrn_ambient_environment N~2~
_diffrn_ambient_temperature 119.99(10)
_diffrn_detector 'CCD plate'
_diffrn_measured_fraction_theta_full 0.998
_diffrn_measured_fraction_theta_max 0.892
_diffrn_measurement_details
;
List of Runs (angles in degrees, time in seconds):

  # Type    Start    End  Width  t~exp~   \w     \q     \k     \f   Frames
#--------------------------------------------------------------------------
  1  \w    -82.00  49.00   0.50    2.20    --    7.20 -38.00  90.00  262
  2  \w     50.00  97.00   0.50    2.20    --    7.20  77.00-180.00   94
  3  \w     50.00  97.00   0.50    2.20    --    7.20  77.00  30.00   94
  4  \w    -76.00  47.00   0.50    2.20    --    7.20 -77.00 -90.00  246
  5  \w    -63.00  36.00   0.50    2.20    --   -7.60 -82.00 -30.00  198
  6  \w    -38.00 -13.00   0.50    2.20    --   -7.60  57.00   0.00   50
;
_diffrn_measurement_device 'four-circle diffractometer'
_diffrn_measurement_device_type 'XtaLAB AFC12 (RINC): Kappa single'
_diffrn_measurement_method '\w scans'
_diffrn_orient_matrix_type 'CrysAlisPro convention (1999,Acta A55,543-557)'
_diffrn_orient_matrix_UB_11 -0.0010172000
_diffrn_orient_matrix_UB_12 -0.0235478000
_diffrn_orient_matrix_UB_13 0.0296678000
_diffrn_orient_matrix_UB_21 0.0552078000
_diffrn_orient_matrix_UB_22 -0.0097534000
_diffrn_orient_matrix_UB_23 -0.0324974000
_diffrn_orient_matrix_UB_31 0.0664184000
_diffrn_orient_matrix_UB_32 0.0078140000
_diffrn_orient_matrix_UB_33 0.0489950000
_diffrn_radiation_monochromator graphite
_diffrn_radiation_probe x-ray
_diffrn_radiation_type MoK\a
_diffrn_radiation_wavelength 0.71073
_diffrn_reflns_av_R_equivalents 0.0356
_diffrn_reflns_av_unetI/netI 0.0270
_diffrn_reflns_Laue_measured_fraction_full 0.998
_diffrn_reflns_Laue_measured_fraction_max 0.892
_diffrn_reflns_limit_h_max 11
_diffrn_reflns_limit_h_min -11
_diffrn_reflns_limit_k_max 35
_diffrn_reflns_limit_k_min -33
_diffrn_reflns_limit_l_max 14
_diffrn_reflns_limit_l_min -14
_diffrn_reflns_number 32338
_diffrn_reflns_point_group_measured_fraction_full 0.998
_diffrn_reflns_point_group_measured_fraction_max 0.892
_diffrn_reflns_theta_full 25.242
_diffrn_reflns_theta_max 29.047
_diffrn_reflns_theta_min 2.597
_diffrn_source 'fine-focus sealed X-ray tube'
_diffrn_source_type 'Enhance (Mo) X-ray Source'
_exptl_absorpt_coefficient_mu 0.182
_exptl_absorpt_correction_T_max 1.00000
_exptl_absorpt_correction_T_min 0.86608
_exptl_absorpt_correction_type multi-scan
_exptl_absorpt_process_details
;
CrysAlisPro 1.171.39.29d (Rigaku Oxford Diffraction, 2017)
Empirical absorption correction using spherical harmonics,
 implemented in SCALE3 ABSPACK scaling algorithm.
;
_exptl_crystal_colour colourless
_exptl_crystal_colour_primary colourless
_exptl_crystal_density_diffrn 1.283
_exptl_crystal_description block
_exptl_crystal_F_000 1008
_exptl_crystal_size_max 0.13
_exptl_crystal_size_mid 0.12
_exptl_crystal_size_min 0.11
_refine_diff_density_max 0.362
_refine_diff_density_min -0.444
_refine_diff_density_rms 0.048
_refine_ls_extinction_method none
_refine_ls_goodness_of_fit_ref 1.047
_refine_ls_hydrogen_treatment constr
_refine_ls_matrix_type full
_refine_ls_number_parameters 291
_refine_ls_number_reflns 5795
_refine_ls_number_restraints 0
_refine_ls_restrained_S_all 1.047
_refine_ls_R_factor_all 0.0435
_refine_ls_R_factor_gt 0.0368
_refine_ls_shift/su_max 0.001
_refine_ls_shift/su_mean 0.000
_refine_ls_structure_factor_coef Fsqd
_refine_ls_weighting_details 'w=1/[\s^2^(Fo^2^)+(0.0485P)^2^+0.8050P] where P=(Fo^2^+2Fc^2^)/3'
_refine_ls_weighting_scheme calc
_refine_ls_wR_factor_gt 0.0940
_refine_ls_wR_factor_ref 0.0968
_reflns_Friedel_coverage 0.000
_reflns_number_gt 5003
_reflns_number_total 5795
_reflns_threshold_expression 'I > 2\s(I)'
_cod_data_source_file d0cc02807j2.cif
_cod_data_source_block aj0662
_cod_depositor_comments 'Adding full bibliography for 7126655--7126664.cif.'
_cod_original_cell_volume 2431.44(14)
_cod_database_code 7126662
_shelx_shelxl_version_number 2017/1
_chemical_oxdiff_formula 'C H N O S F '
_shelx_space_group_comment
;
The symmetry employed for this shelxl refinement is uniquely defined
by the following loop, which should always be used as a source of
symmetry information in preference to the above space-group names.
They are only intended as comments.
;
_shelx_estimated_absorpt_t_max 0.980
_shelx_estimated_absorpt_t_min 0.977
_reflns_odcompleteness_completeness 99.75
_reflns_odcompleteness_iscentric 1
_reflns_odcompleteness_theta 26.32
_olex2_refinement_description
;
1. Fixed Uiso
 At 1.2 times of:
  All C(H) groups, All C(H,H) groups
 At 1.5 times of:
  All C(H,H,H) groups
2.a Ternary CH refined with riding coordinates:
 C5(H5)
2.b Secondary CH2 refined with riding coordinates:
 C4(H4A,H4B), C7(H7A,H7B)
2.c Idealised Me refined as rotating group:
 C17(H17A,H17B,H17C), C16(H16A,H16B,H16C), C12(H12A,H12B,H12C), C19(H19A,H19B,
 H19C), C20(H20A,H20B,H20C), C18(H18A,H18B,H18C), C15(H15A,H15B,H15C), C14(H14A,
 H14B,H14C), C11(H11A,H11B,H11C), C9(H9A,H9B,H9C), C10(H10A,H10B,H10C)
;
_olex2_submission_special_instructions 'No special instructions were received'
_oxdiff_exptl_absorpt_empirical_details
;
Empirical correction (ABSPACK) includes:
- Absorption correction using spherical harmonics
- Frame scaling
;
_oxdiff_exptl_absorpt_empirical_full_max 1.228
_oxdiff_exptl_absorpt_empirical_full_min 0.827

loop_
_space_group_symop_operation_xyz
'x, y, z'
'-x+1/2, y+1/2, -z+1/2'
'-x, -y, -z'
'x-1/2, -y-1/2, z-1/2'

loop_
_atom_site_label
_atom_site_type_symbol
_atom_site_fract_x
_atom_site_fract_y
_atom_site_fract_z
_atom_site_U_iso_or_equiv
_atom_site_adp_type
_atom_site_occupancy
_atom_site_site_symmetry_order
_atom_site_calc_flag
_atom_site_refinement_flags_posn
_atom_site_refinement_flags_adp
_atom_site_refinement_flags_occupancy
_atom_site_disorder_assembly
_atom_site_disorder_group
S1 S 0.81827(4) 0.45362(2) 0.72065(3) 0.01718(9) Uani 1 1 d . . . . .
F1 F 1.01144(10) 0.37445(3) 0.77230(8) 0.0347(2) Uani 1 1 d . . . . .
F3 F 0.77273(12) 0.36324(3) 0.80155(9) 0.0375(2) Uani 1 1 d . . . . .
F2 F 0.80507(12) 0.36464(3) 0.61580(8) 0.0366(2) Uani 1 1 d . . . . .
O1 O 0.92251(12) 0.47122(4) 0.64562(8) 0.0241(2) Uani 1 1 d . . . . .
O2 O 0.86625(12) 0.46862(4) 0.84913(8) 0.0277(2) Uani 1 1 d . . . . .
O3 O 0.64609(11) 0.45677(4) 0.66371(9) 0.0259(2) Uani 1 1 d . . . . .
N2 N 0.59469(12) 0.44073(4) 0.25393(9) 0.0154(2) Uani 1 1 d . . . . .
N1 N 0.37599(12) 0.42555(4) 0.11071(9) 0.0171(2) Uani 1 1 d . . . . .
N3 N 0.30539(12) 0.32672(4) 0.31346(9) 0.0169(2) Uani 1 1 d . . . . .
C1 C 0.49986(15) 0.43357(5) 0.05110(11) 0.0182(2) Uani 1 1 d . . . . .
C3 C 0.43652(15) 0.42909(4) 0.23405(11) 0.0158(2) Uani 1 1 d . . . . .
C5 C 0.36872(14) 0.36902(4) 0.39830(11) 0.0156(2) Uani 1 1 d . . . . .
H5 H 0.486558 0.363295 0.439143 0.019 Uiso 1 1 calc R . . . .
C2 C 0.63728(15) 0.44299(5) 0.14119(11) 0.0177(2) Uani 1 1 d . . . . .
C4 C 0.34737(15) 0.42107(4) 0.33168(11) 0.0177(2) Uani 1 1 d . . . . .
H4A H 0.229784 0.426174 0.293524 0.021 Uiso 1 1 calc R . . . .
H4B H 0.382129 0.447434 0.395633 0.021 Uiso 1 1 calc R . . . .
C13 C 0.42386(15) 0.29105(5) 0.28127(12) 0.0188(3) Uani 1 1 d . . . . .
C6 C 0.26876(15) 0.36839(5) 0.49833(11) 0.0192(3) Uani 1 1 d . . . . .
C17 C 0.70892(16) 0.44836(5) 0.37522(11) 0.0208(3) Uani 1 1 d . . . . .
H17A H 0.648548 0.458044 0.435974 0.031 Uiso 1 1 calc GR . . . .
H17B H 0.786092 0.475033 0.368919 0.031 Uiso 1 1 calc GR . . . .
H17C H 0.768571 0.417106 0.401937 0.031 Uiso 1 1 calc GR . . . .
C16 C 0.56005(16) 0.31971(5) 0.24264(13) 0.0229(3) Uani 1 1 d . . . . .
H16A H 0.512324 0.342041 0.172969 0.034 Uiso 1 1 calc GR . . . .
H16B H 0.633307 0.295726 0.217384 0.034 Uiso 1 1 calc GR . . . .
H16C H 0.621565 0.339674 0.312887 0.034 Uiso 1 1 calc GR . . . .
C7 C 0.10548(16) 0.34880(5) 0.42072(12) 0.0222(3) Uani 1 1 d . . . . .
H7A H 0.040231 0.376742 0.374571 0.027 Uiso 1 1 calc R . . . .
H7B H 0.043087 0.333183 0.475084 0.027 Uiso 1 1 calc R . . . .
C12 C 0.24771(17) 0.41921(5) 0.55709(12) 0.0229(3) Uani 1 1 d . . . . .
H12A H 0.355067 0.433582 0.595101 0.034 Uiso 1 1 calc GR . . . .
H12B H 0.187671 0.414481 0.620825 0.034 Uiso 1 1 calc GR . . . .
H12C H 0.186939 0.442069 0.492931 0.034 Uiso 1 1 calc GR . . . .
C21 C 0.85368(16) 0.38579(5) 0.72824(12) 0.0232(3) Uani 1 1 d . . . . .
C19 C 0.47402(18) 0.42925(5) -0.08626(12) 0.0264(3) Uani 1 1 d . . . . .
H19A H 0.451755 0.394134 -0.111365 0.040 Uiso 1 1 calc GR . . . .
H19B H 0.572086 0.440591 -0.109707 0.040 Uiso 1 1 calc GR . . . .
H19C H 0.381260 0.450186 -0.127861 0.040 Uiso 1 1 calc GR . . . .
C20 C 0.20572(16) 0.41563(5) 0.04702(13) 0.0254(3) Uani 1 1 d . . . . .
H20A H 0.182006 0.429742 -0.036951 0.038 Uiso 1 1 calc GR . . . .
H20B H 0.134413 0.431230 0.093299 0.038 Uiso 1 1 calc GR . . . .
H20C H 0.186737 0.379277 0.042072 0.038 Uiso 1 1 calc GR . . . .
C8 C 0.14203(16) 0.30956(5) 0.32943(12) 0.0217(3) Uani 1 1 d . . . . .
C18 C 0.80729(16) 0.45357(5) 0.13424(13) 0.0245(3) Uani 1 1 d . . . . .
H18A H 0.843273 0.485696 0.175030 0.037 Uiso 1 1 calc GR . . . .
H18B H 0.811013 0.455323 0.047050 0.037 Uiso 1 1 calc GR . . . .
H18C H 0.879371 0.426652 0.176066 0.037 Uiso 1 1 calc GR . . . .
C15 C 0.34006(17) 0.25996(5) 0.16720(13) 0.0254(3) Uani 1 1 d . . . . .
H15A H 0.254718 0.239139 0.187047 0.038 Uiso 1 1 calc GR . . . .
H15B H 0.420524 0.238308 0.143260 0.038 Uiso 1 1 calc GR . . . .
H15C H 0.291341 0.282551 0.098319 0.038 Uiso 1 1 calc GR . . . .
C14 C 0.50942(18) 0.25591(5) 0.38795(13) 0.0271(3) Uani 1 1 d . . . . .
H14A H 0.565246 0.276073 0.459773 0.041 Uiso 1 1 calc GR . . . .
H14B H 0.589095 0.235033 0.360742 0.041 Uiso 1 1 calc GR . . . .
H14C H 0.428295 0.234305 0.411163 0.041 Uiso 1 1 calc GR . . . .
C11 C 0.35077(18) 0.33276(5) 0.60422(12) 0.0271(3) Uani 1 1 d . . . . .
H11A H 0.379666 0.301291 0.569300 0.041 Uiso 1 1 calc GR . . . .
H11B H 0.275422 0.325657 0.655917 0.041 Uiso 1 1 calc GR . . . .
H11C H 0.449534 0.348592 0.655010 0.041 Uiso 1 1 calc GR . . . .
C9 C 0.01226(16) 0.31284(6) 0.20571(14) 0.0294(3) Uani 1 1 d . . . . .
H9A H 0.017202 0.345991 0.168497 0.044 Uiso 1 1 calc GR . . . .
H9B H -0.095875 0.307860 0.220326 0.044 Uiso 1 1 calc GR . . . .
H9C H 0.032523 0.286765 0.149248 0.044 Uiso 1 1 calc GR . . . .
C10 C 0.13039(19) 0.25653(5) 0.38339(15) 0.0321(3) Uani 1 1 d . . . . .
H10A H 0.156896 0.231228 0.327551 0.048 Uiso 1 1 calc GR . . . .
H10B H 0.019448 0.250873 0.391678 0.048 Uiso 1 1 calc GR . . . .
H10C H 0.207458 0.253874 0.465122 0.048 Uiso 1 1 calc GR . . . .

loop_
_atom_site_aniso_label
_atom_site_aniso_U_11
_atom_site_aniso_U_22
_atom_site_aniso_U_33
_atom_site_aniso_U_23
_atom_site_aniso_U_13
_atom_site_aniso_U_12
S1 0.01927(16) 0.01721(15) 0.01551(15) -0.00004(11) 0.00523(12) -0.00156(11)
F1 0.0296(5) 0.0326(5) 0.0392(5) 0.0069(4) 0.0036(4) 0.0101(4)
F3 0.0462(5) 0.0265(4) 0.0444(5) 0.0125(4) 0.0198(4) -0.0033(4)
F2 0.0521(6) 0.0222(4) 0.0305(5) -0.0072(3) 0.0012(4) 0.0022(4)
O1 0.0269(5) 0.0257(5) 0.0227(5) 0.0026(4) 0.0115(4) -0.0027(4)
O2 0.0354(6) 0.0312(5) 0.0173(5) -0.0052(4) 0.0078(4) -0.0053(4)
O3 0.0201(5) 0.0256(5) 0.0306(5) 0.0023(4) 0.0040(4) 0.0007(4)
N2 0.0174(5) 0.0154(5) 0.0137(5) -0.0006(4) 0.0042(4) -0.0009(4)
N1 0.0161(5) 0.0178(5) 0.0169(5) 0.0001(4) 0.0034(4) 0.0003(4)
N3 0.0142(5) 0.0159(5) 0.0217(5) -0.0031(4) 0.0065(4) -0.0012(4)
C1 0.0212(6) 0.0182(6) 0.0161(6) 0.0013(5) 0.0066(5) 0.0005(5)
C3 0.0184(6) 0.0130(5) 0.0163(6) 0.0000(4) 0.0049(5) 0.0009(4)
C5 0.0152(5) 0.0158(5) 0.0162(6) -0.0003(4) 0.0048(5) 0.0003(4)
C2 0.0211(6) 0.0173(6) 0.0161(6) 0.0007(4) 0.0072(5) -0.0002(5)
C4 0.0193(6) 0.0163(6) 0.0195(6) -0.0004(4) 0.0090(5) 0.0012(5)
C13 0.0181(6) 0.0162(6) 0.0226(6) -0.0017(5) 0.0062(5) 0.0014(5)
C6 0.0204(6) 0.0204(6) 0.0191(6) -0.0001(5) 0.0092(5) -0.0005(5)
C17 0.0229(6) 0.0222(6) 0.0151(6) -0.0018(5) 0.0009(5) -0.0038(5)
C16 0.0197(6) 0.0208(6) 0.0312(7) -0.0035(5) 0.0124(6) 0.0016(5)
C7 0.0194(6) 0.0238(6) 0.0264(7) -0.0019(5) 0.0115(5) -0.0021(5)
C12 0.0259(7) 0.0242(6) 0.0218(6) -0.0039(5) 0.0121(5) -0.0013(5)
C21 0.0252(7) 0.0218(6) 0.0220(6) 0.0025(5) 0.0048(5) 0.0000(5)
C19 0.0329(7) 0.0309(7) 0.0151(6) -0.0004(5) 0.0054(6) 0.0010(6)
C20 0.0178(6) 0.0334(7) 0.0226(6) 0.0001(5) 0.0003(5) -0.0027(5)
C8 0.0188(6) 0.0213(6) 0.0274(7) -0.0032(5) 0.0105(5) -0.0042(5)
C18 0.0197(6) 0.0325(7) 0.0228(7) 0.0040(5) 0.0084(5) -0.0021(5)
C15 0.0271(7) 0.0217(6) 0.0277(7) -0.0063(5) 0.0078(6) -0.0005(5)
C14 0.0296(7) 0.0225(6) 0.0290(7) 0.0026(5) 0.0067(6) 0.0076(5)
C11 0.0339(7) 0.0283(7) 0.0213(6) 0.0046(5) 0.0112(6) 0.0010(6)
C9 0.0175(6) 0.0353(8) 0.0349(8) -0.0106(6) 0.0057(6) -0.0047(6)
C10 0.0362(8) 0.0224(7) 0.0436(9) -0.0021(6) 0.0211(7) -0.0090(6)

loop_
_atom_type_symbol
_atom_type_description
_atom_type_scat_dispersion_real
_atom_type_scat_dispersion_imag
_atom_type_scat_source
C C 0.0033 0.0016 'International Tables Vol C Tables 4.2.6.8 and 6.1.1.4'
H H 0.0000 0.0000 'International Tables Vol C Tables 4.2.6.8 and 6.1.1.4'
F F 0.0171 0.0103 'International Tables Vol C Tables 4.2.6.8 and 6.1.1.4'
N N 0.0061 0.0033 'International Tables Vol C Tables 4.2.6.8 and 6.1.1.4'
O O 0.0106 0.0060 'International Tables Vol C Tables 4.2.6.8 and 6.1.1.4'
S S 0.1246 0.1234 'International Tables Vol C Tables 4.2.6.8 and 6.1.1.4'

loop_
_geom_angle_atom_site_label_1
_geom_angle_atom_site_label_2
_geom_angle_atom_site_label_3
_geom_angle
_geom_angle_site_symmetry_1
_geom_angle_site_symmetry_3
_geom_angle_publ_flag
O1 S1 O2 115.13(6) . . ?
O1 S1 O3 115.39(6) . . ?
O1 S1 C21 103.33(6) . . ?
O2 S1 C21 103.03(6) . . ?
O3 S1 O2 114.96(6) . . ?
O3 S1 C21 102.38(6) . . ?
C3 N2 C2 109.73(10) . . ?
C3 N2 C17 125.94(10) . . ?
C2 N2 C17 124.30(10) . . ?
C1 N1 C20 124.57(10) . . ?
C3 N1 C1 109.65(10) . . ?
C3 N1 C20 125.77(11) . . ?
C5 N3 C13 118.65(9) . . ?
C5 N3 C8 110.54(9) . . ?
C13 N3 C8 121.97(10) . . ?
N1 C1 C19 122.82(11) . . ?
C2 C1 N1 106.68(10) . . ?
C2 C1 C19 130.44(12) . . ?
N2 C3 N1 107.12(10) . . ?
N2 C3 C4 125.78(11) . . ?
N1 C3 C4 127.10(11) . . ?
N3 C5 H5 109.5 . . ?
N3 C5 C4 113.08(10) . . ?
N3 C5 C6 105.77(9) . . ?
C4 C5 H5 109.5 . . ?
C4 C5 C6 109.26(9) . . ?
C6 C5 H5 109.5 . . ?
N2 C2 C18 121.95(11) . . ?
C1 C2 N2 106.79(11) . . ?
C1 C2 C18 131.26(11) . . ?
C3 C4 C5 117.08(10) . . ?
C3 C4 H4A 108.0 . . ?
C3 C4 H4B 108.0 . . ?
C5 C4 H4A 108.0 . . ?
C5 C4 H4B 108.0 . . ?
H4A C4 H4B 107.3 . . ?
N3 C13 C16 110.60(10) . . ?
N3 C13 C15 110.06(10) . . ?
N3 C13 C14 114.60(10) . . ?
C16 C13 C14 106.02(11) . . ?
C15 C13 C16 105.14(10) . . ?
C15 C13 C14 109.94(11) . . ?
C7 C6 C5 100.28(10) . . ?
C7 C6 C12 110.87(11) . . ?
C7 C6 C11 113.21(11) . . ?
C12 C6 C5 115.96(10) . . ?
C12 C6 C11 107.23(11) . . ?
C11 C6 C5 109.38(10) . . ?
N2 C17 H17A 109.5 . . ?
N2 C17 H17B 109.5 . . ?
N2 C17 H17C 109.5 . . ?
H17A C17 H17B 109.5 . . ?
H17A C17 H17C 109.5 . . ?
H17B C17 H17C 109.5 . . ?
C13 C16 H16A 109.5 . . ?
C13 C16 H16B 109.5 . . ?
C13 C16 H16C 109.5 . . ?
H16A C16 H16B 109.5 . . ?
H16A C16 H16C 109.5 . . ?
H16B C16 H16C 109.5 . . ?
C6 C7 H7A 110.2 . . ?
C6 C7 H7B 110.2 . . ?
C6 C7 C8 107.44(10) . . ?
H7A C7 H7B 108.5 . . ?
C8 C7 H7A 110.2 . . ?
C8 C7 H7B 110.2 . . ?
C6 C12 H12A 109.5 . . ?
C6 C12 H12B 109.5 . . ?
C6 C12 H12C 109.5 . . ?
H12A C12 H12B 109.5 . . ?
H12A C12 H12C 109.5 . . ?
H12B C12 H12C 109.5 . . ?
F1 C21 S1 112.15(9) . . ?
F1 C21 F2 106.96(11) . . ?
F3 C21 S1 111.63(9) . . ?
F3 C21 F1 107.18(11) . . ?
F3 C21 F2 107.33(11) . . ?
F2 C21 S1 111.31(9) . . ?
C1 C19 H19A 109.5 . . ?
C1 C19 H19B 109.5 . . ?
C1 C19 H19C 109.5 . . ?
H19A C19 H19B 109.5 . . ?
H19A C19 H19C 109.5 . . ?
H19B C19 H19C 109.5 . . ?
N1 C20 H20A 109.5 . . ?
N1 C20 H20B 109.5 . . ?
N1 C20 H20C 109.5 . . ?
H20A C20 H20B 109.5 . . ?
H20A C20 H20C 109.5 . . ?
H20B C20 H20C 109.5 . . ?
N3 C8 C7 102.43(9) . . ?
N3 C8 C9 110.44(10) . . ?
N3 C8 C10 118.13(11) . . ?
C7 C8 C10 108.60(11) . . ?
C9 C8 C7 109.58(11) . . ?
C9 C8 C10 107.40(11) . . ?
C2 C18 H18A 109.5 . . ?
C2 C18 H18B 109.5 . . ?
C2 C18 H18C 109.5 . . ?
H18A C18 H18B 109.5 . . ?
H18A C18 H18C 109.5 . . ?
H18B C18 H18C 109.5 . . ?
C13 C15 H15A 109.5 . . ?
C13 C15 H15B 109.5 . . ?
C13 C15 H15C 109.5 . . ?
H15A C15 H15B 109.5 . . ?
H15A C15 H15C 109.5 . . ?
H15B C15 H15C 109.5 . . ?
C13 C14 H14A 109.5 . . ?
C13 C14 H14B 109.5 . . ?
C13 C14 H14C 109.5 . . ?
H14A C14 H14B 109.5 . . ?
H14A C14 H14C 109.5 . . ?
H14B C14 H14C 109.5 . . ?
C6 C11 H11A 109.5 . . ?
C6 C11 H11B 109.5 . . ?
C6 C11 H11C 109.5 . . ?
H11A C11 H11B 109.5 . . ?
H11A C11 H11C 109.5 . . ?
H11B C11 H11C 109.5 . . ?
C8 C9 H9A 109.5 . . ?
C8 C9 H9B 109.5 . . ?
C8 C9 H9C 109.5 . . ?
H9A C9 H9B 109.5 . . ?
H9A C9 H9C 109.5 . . ?
H9B C9 H9C 109.5 . . ?
C8 C10 H10A 109.5 . . ?
C8 C10 H10B 109.5 . . ?
C8 C10 H10C 109.5 . . ?
H10A C10 H10B 109.5 . . ?
H10A C10 H10C 109.5 . . ?
H10B C10 H10C 109.5 . . ?

loop_
_geom_bond_atom_site_label_1
_geom_bond_atom_site_label_2
_geom_bond_distance
_geom_bond_site_symmetry_2
_geom_bond_publ_flag
S1 O1 1.4388(9) . ?
S1 O2 1.4412(10) . ?
S1 O3 1.4406(10) . ?
S1 C21 1.8284(14) . ?
F1 C21 1.3385(16) . ?
F3 C21 1.3340(15) . ?
F2 C21 1.3391(16) . ?
N2 C3 1.3399(16) . ?
N2 C2 1.3918(15) . ?
N2 C17 1.4641(16) . ?
N1 C1 1.3931(16) . ?
N1 C3 1.3424(16) . ?
N1 C20 1.4637(16) . ?
N3 C5 1.4807(15) . ?
N3 C13 1.4901(15) . ?
N3 C8 1.5113(16) . ?
C1 C2 1.3559(18) . ?
C1 C19 1.4933(17) . ?
C3 C4 1.4873(16) . ?
C5 H5 1.0000 . ?
C5 C4 1.5600(16) . ?
C5 C6 1.5602(16) . ?
C2 C18 1.4902(17) . ?
C4 H4A 0.9900 . ?
C4 H4B 0.9900 . ?
C13 C16 1.5334(17) . ?
C13 C15 1.5320(18) . ?
C13 C14 1.5416(18) . ?
C6 C7 1.5276(18) . ?
C6 C12 1.5322(17) . ?
C6 C11 1.5360(18) . ?
C17 H17A 0.9800 . ?
C17 H17B 0.9800 . ?
C17 H17C 0.9800 . ?
C16 H16A 0.9800 . ?
C16 H16B 0.9800 . ?
C16 H16C 0.9800 . ?
C7 H7A 0.9900 . ?
C7 H7B 0.9900 . ?
C7 C8 1.5420(18) . ?
C12 H12A 0.9800 . ?
C12 H12B 0.9800 . ?
C12 H12C 0.9800 . ?
C19 H19A 0.9800 . ?
C19 H19B 0.9800 . ?
C19 H19C 0.9800 . ?
C20 H20A 0.9800 . ?
C20 H20B 0.9800 . ?
C20 H20C 0.9800 . ?
C8 C9 1.534(2) . ?
C8 C10 1.5466(19) . ?
C18 H18A 0.9800 . ?
C18 H18B 0.9800 . ?
C18 H18C 0.9800 . ?
C15 H15A 0.9800 . ?
C15 H15B 0.9800 . ?
C15 H15C 0.9800 . ?
C14 H14A 0.9800 . ?
C14 H14B 0.9800 . ?
C14 H14C 0.9800 . ?
C11 H11A 0.9800 . ?
C11 H11B 0.9800 . ?
C11 H11C 0.9800 . ?
C9 H9A 0.9800 . ?
C9 H9B 0.9800 . ?
C9 H9C 0.9800 . ?
C10 H10A 0.9800 . ?
C10 H10B 0.9800 . ?
C10 H10C 0.9800 . ?
